data_4070466
loop_
_publ_author_name
'Oguadinma, Paul O.'
'Schaper, Frank'

_publ_section_title
;
 \p Back-Bonding in Dibenzyl-\b-diketiminato Copper Olefin Complexes
;
_journal_issue 23
_journal_name_full Organometallics
_journal_page_first 6721
_journal_paper_doi 10.1021/om900840f
_journal_volume 28
_journal_year 2009
_chemical_compound_source 'Synthesized by the authors. See text'
_chemical_formula_moiety 'C27 H29 Cu N2'
_chemical_formula_sum 'C27 H29 Cu N2'
_chemical_formula_weight 445.07
_chemical_name_systematic
; 
 ? 
;
_space_group_IT_number 14
_symmetry_cell_setting monoclinic
_symmetry_space_group_name_Hall '-P 2ybc'
_symmetry_space_group_name_H-M 'P 1 21/c 1'
_atom_sites_solution_hydrogens geom
_atom_sites_solution_primary direct
_atom_sites_solution_secondary difmap
_audit_creation_method SHELXL-97
_cell_angle_alpha 90.00
_cell_angle_beta 101.0520(10)
_cell_angle_gamma 90.00
_cell_formula_units_Z 4
_cell_length_a 24.5143(5)
_cell_length_b 5.64490(10)
_cell_length_c 15.9542(3)
_cell_measurement_reflns_used 8924
_cell_measurement_temperature 150
_cell_measurement_theta_max 67.65
_cell_measurement_theta_min 3.68
_cell_volume 2166.81(7)
_computing_cell_refinement 'APEX II (Bruker, 2006)'
_computing_data_collection 'APEX II (Bruker, 2006)'
_computing_data_reduction 'SAINT (Bruker, 2004)'
_computing_molecular_graphics 'SHELXTL (Bruker, 1997)'
_computing_publication_material 'UdMX (local program)'
_computing_structure_refinement 'SHELXL97 (Sheldrick, 1997)'
_computing_structure_solution 'SHELXS97 (Sheldrick, 1997)'
_diffrn_ambient_temperature 150
_diffrn_detector_area_resol_mean 8.2
_diffrn_measured_fraction_theta_full 0.949
_diffrn_measured_fraction_theta_max 0.949
_diffrn_measurement_device_type 'Bruker Microstar'
_diffrn_measurement_method \w
_diffrn_radiation_monochromator 'Helios optics'
_diffrn_radiation_source 'Rotating Anode'
_diffrn_radiation_type CuK\a
_diffrn_radiation_wavelength 1.54178
_diffrn_reflns_av_R_equivalents 0.035
_diffrn_reflns_av_sigmaI/netI 0.0275
_diffrn_reflns_limit_h_max 29
_diffrn_reflns_limit_h_min -29
_diffrn_reflns_limit_k_max 6
_diffrn_reflns_limit_k_min -6
_diffrn_reflns_limit_l_max 18
_diffrn_reflns_limit_l_min -19
_diffrn_reflns_number 21600
_diffrn_reflns_theta_full 67.85
_diffrn_reflns_theta_max 67.85
_diffrn_reflns_theta_min 1.84
_diffrn_standards_decay_% 0.00
_diffrn_standards_number 5
_exptl_absorpt_coefficient_mu 1.525
_exptl_absorpt_correction_T_max 0.94
_exptl_absorpt_correction_T_min 0.78
_exptl_absorpt_correction_type multi-scan
_exptl_absorpt_process_details 'Sadabs (Sheldrick,1996)'
_exptl_crystal_colour yellow
_exptl_crystal_density_diffrn 1.364
_exptl_crystal_density_method 'not measured'
_exptl_crystal_description needle
_exptl_crystal_F_000 936
_exptl_crystal_size_max 0.14
_exptl_crystal_size_mid 0.04
_exptl_crystal_size_min 0.04
_refine_diff_density_max 0.369
_refine_diff_density_min -0.394
_refine_diff_density_rms 0.056
_refine_ls_extinction_method none
_refine_ls_goodness_of_fit_ref 1.045
_refine_ls_hydrogen_treatment constr
_refine_ls_matrix_type full
_refine_ls_number_parameters 273
_refine_ls_number_reflns 3738
_refine_ls_number_restraints 0
_refine_ls_restrained_S_all 1.045
_refine_ls_R_factor_all 0.0422
_refine_ls_R_factor_gt 0.0347
_refine_ls_shift/su_max 0.001
_refine_ls_shift/su_mean 0.000
_refine_ls_structure_factor_coef Fsqd
_refine_ls_weighting_details 'calc w=1/[\s^2^(Fo^2^)+(0.0595P)^2^+1.1981P] where P=(Fo^2^+2Fc^2^)/3'
_refine_ls_weighting_scheme calc
_refine_ls_wR_factor_gt 0.0958
_refine_ls_wR_factor_ref 0.1010
_reflns_number_gt 3224
_reflns_number_total 3738
_reflns_threshold_expression I>2\s(I)
_cod_data_source_file om900840f_si_001.cif
_cod_data_source_block comp2
_cod_depositor_comments
;
The following automatic conversions were performed:

'_symmetry_cell_setting' value 'Monoclinic' changed to 'monoclinic'
according to /home/saulius/struct/CIF-dictionaries/cif_core.dic
dictionary named 'cif_core.dic' version 2.4.2 from
2011-04-26.

'_geom_bond_publ_flag' value 'Y' changed to 'y'
according to /home/saulius/struct/CIF-dictionaries/cif_core.dic
dictionary named 'cif_core.dic' version 2.4.2 from 2011-04-26 (34
times).

'_geom_angle_publ_flag' value 'Y' changed to 'y' according
to /home/saulius/struct/CIF-dictionaries/cif_core.dic dictionary
named 'cif_core.dic' version 2.4.2 from 2011-04-26 (49 times).

Automatic conversion script
Id: cif_fix_values 1715 2011-07-08 13:25:40Z adriana 
;
_cod_original_sg_symbol_H-M P21/c
_cod_database_code 4070466

loop_
_symmetry_equiv_pos_as_xyz
'x, y, z'
'-x, y+1/2, -z+1/2'
'-x, -y, -z'
'x, -y-1/2, z-1/2'

loop_
_atom_site_label
_atom_site_type_symbol
_atom_site_fract_x
_atom_site_fract_y
_atom_site_fract_z
_atom_site_U_iso_or_equiv
_atom_site_adp_type
_atom_site_occupancy
_atom_site_symmetry_multiplicity
_atom_site_calc_flag
_atom_site_refinement_flags
Cu1 Cu 0.273899(12) 0.15818(6) 0.226907(18) 0.02414(13) Uani 1 1 d .
N1 N 0.26135(7) -0.0542(3) 0.31501(11) 0.0242(4) Uani 1 1 d .
N2 N 0.33093(7) 0.3547(3) 0.29104(11) 0.0248(4) Uani 1 1 d .
C1 C 0.28383(9) -0.2251(5) 0.45937(14) 0.0300(5) Uani 1 1 d .
H1A H 0.2461 -0.2044 0.4700 0.045 Uiso 1 1 calc R
H1B H 0.3107 -0.1967 0.5123 0.045 Uiso 1 1 calc R
H1C H 0.2882 -0.3870 0.4395 0.045 Uiso 1 1 calc R
C2 C 0.29383(8) -0.0506(4) 0.39180(13) 0.0246(5) Uani 1 1 d .
C3 C 0.33826(9) 0.1079(4) 0.41572(13) 0.0268(5) Uani 1 1 d .
H3A H 0.3602 0.0821 0.4709 0.032 Uiso 1 1 calc R
C4 C 0.35511(9) 0.2986(4) 0.37034(14) 0.0265(5) Uani 1 1 d .
C5 C 0.40342(9) 0.4442(5) 0.41797(14) 0.0329(5) Uani 1 1 d .
H5A H 0.4330 0.4500 0.3846 0.049 Uiso 1 1 calc R
H5B H 0.4177 0.3711 0.4736 0.049 Uiso 1 1 calc R
H5C H 0.3907 0.6054 0.4265 0.049 Uiso 1 1 calc R
C6 C 0.16137(9) -0.1205(4) 0.32402(13) 0.0249(5) Uani 1 1 d .
C7 C 0.16032(9) 0.0863(4) 0.37058(14) 0.0298(5) Uani 1 1 d .
H7A H 0.1936 0.1738 0.3886 0.036 Uiso 1 1 calc R
C8 C 0.11073(10) 0.1666(5) 0.39113(15) 0.0345(6) Uani 1 1 d .
H8A H 0.1105 0.3063 0.4242 0.041 Uiso 1 1 calc R
C9 C 0.06214(10) 0.0437(5) 0.36358(15) 0.0363(6) Uani 1 1 d .
H9A H 0.0282 0.1005 0.3766 0.044 Uiso 1 1 calc R
C10 C 0.06269(10) -0.1625(5) 0.31696(16) 0.0382(6) Uani 1 1 d .
H10A H 0.0292 -0.2478 0.2979 0.046 Uiso 1 1 calc R
C11 C 0.11219(10) -0.2441(5) 0.29808(14) 0.0316(5) Uani 1 1 d .
H11A H 0.1124 -0.3872 0.2668 0.038 Uiso 1 1 calc R
C12 C 0.21419(9) -0.2175(4) 0.29948(13) 0.0255(5) Uani 1 1 d .
H12A H 0.2249 -0.3650 0.3321 0.031 Uiso 1 1 calc R
H12B H 0.2061 -0.2592 0.2381 0.031 Uiso 1 1 calc R
C13 C 0.39740(8) 0.5041(4) 0.20114(13) 0.0240(5) Uani 1 1 d .
C14 C 0.42758(9) 0.2942(4) 0.21269(13) 0.0259(5) Uani 1 1 d .
H14A H 0.4179 0.1745 0.2491 0.031 Uiso 1 1 calc R
C15 C 0.47194(9) 0.2587(5) 0.17116(14) 0.0293(5) Uani 1 1 d .
H15A H 0.4927 0.1159 0.1803 0.035 Uiso 1 1 calc R
C16 C 0.48605(9) 0.4283(5) 0.11697(14) 0.0299(5) Uani 1 1 d .
H16A H 0.5165 0.4033 0.0890 0.036 Uiso 1 1 calc R
C17 C 0.45536(9) 0.6359(4) 0.10369(14) 0.0305(5) Uani 1 1 d .
H17A H 0.4644 0.7527 0.0657 0.037 Uiso 1 1 calc R
C18 C 0.41156(9) 0.6735(4) 0.14561(13) 0.0265(5) Uani 1 1 d .
H18A H 0.3909 0.8167 0.1363 0.032 Uiso 1 1 calc R
C19 C 0.35145(9) 0.5599(4) 0.24999(14) 0.0274(5) Uani 1 1 d .
H19A H 0.3654 0.6792 0.2944 0.033 Uiso 1 1 calc R
H19B H 0.3199 0.6318 0.2100 0.033 Uiso 1 1 calc R
C20 C 0.16815(9) 0.0552(4) 0.10696(13) 0.0264(5) Uani 1 1 d .
C21 C 0.13928(10) 0.2377(5) 0.13831(14) 0.0300(5) Uani 1 1 d .
H21A H 0.1591 0.3706 0.1651 0.036 Uiso 1 1 calc R
C22 C 0.08241(10) 0.2274(5) 0.13089(15) 0.0332(5) Uani 1 1 d .
H22A H 0.0634 0.3530 0.1526 0.040 Uiso 1 1 calc R
C23 C 0.05284(10) 0.0350(5) 0.09198(15) 0.0343(6) Uani 1 1 d .
H23A H 0.0136 0.0280 0.0871 0.041 Uiso 1 1 calc R
C24 C 0.08071(10) -0.1465(5) 0.06030(15) 0.0339(6) Uani 1 1 d .
H24A H 0.0607 -0.2783 0.0330 0.041 Uiso 1 1 calc R
C25 C 0.13787(10) -0.1366(4) 0.06826(14) 0.0299(5) Uani 1 1 d .
H25A H 0.1567 -0.2633 0.0469 0.036 Uiso 1 1 calc R
C26 C 0.25991(10) 0.2666(5) 0.10718(14) 0.0352(6) Uani 1 1 d .
H26A H 0.2386 0.4156 0.0947 0.042 Uiso 1 1 calc R
H26B H 0.2913 0.2530 0.0767 0.042 Uiso 1 1 calc R
C27 C 0.22917(9) 0.0628(5) 0.11190(13) 0.0307(5) Uani 1 1 d .
H27A H 0.2442 -0.0797 0.0868 0.037 Uiso 1 1 calc R

loop_
_atom_site_aniso_label
_atom_site_aniso_U_11
_atom_site_aniso_U_22
_atom_site_aniso_U_33
_atom_site_aniso_U_23
_atom_site_aniso_U_13
_atom_site_aniso_U_12
Cu1 0.02414(19) 0.0255(2) 0.02303(18) 0.00088(13) 0.00523(12) -0.00064(13)
N1 0.0242(9) 0.0248(11) 0.0245(8) -0.0002(8) 0.0067(7) 0.0000(8)
N2 0.0230(9) 0.0235(11) 0.0288(9) 0.0015(8) 0.0073(7) 0.0016(7)
C1 0.0316(12) 0.0325(15) 0.0266(10) 0.0053(10) 0.0078(9) 0.0023(10)
C2 0.0250(10) 0.0263(13) 0.0239(10) -0.0007(9) 0.0085(8) 0.0038(9)
C3 0.0262(11) 0.0307(14) 0.0229(10) 0.0009(9) 0.0033(8) 0.0025(9)
C4 0.0227(10) 0.0276(14) 0.0300(11) -0.0045(9) 0.0068(8) 0.0027(9)
C5 0.0281(11) 0.0359(15) 0.0333(12) -0.0050(11) 0.0025(9) -0.0042(10)
C6 0.0288(11) 0.0250(13) 0.0211(10) 0.0036(9) 0.0058(8) -0.0002(9)
C7 0.0283(11) 0.0275(14) 0.0328(11) -0.0016(10) 0.0042(9) -0.0013(10)
C8 0.0381(13) 0.0312(16) 0.0350(12) -0.0032(10) 0.0089(10) 0.0047(11)
C9 0.0289(12) 0.0445(17) 0.0370(12) 0.0014(12) 0.0102(10) 0.0062(11)
C10 0.0276(12) 0.0479(18) 0.0393(13) -0.0035(12) 0.0066(10) -0.0082(11)
C11 0.0336(12) 0.0299(14) 0.0319(11) -0.0051(10) 0.0080(9) -0.0066(10)
C12 0.0283(11) 0.0227(13) 0.0260(10) -0.0009(9) 0.0063(8) -0.0021(9)
C13 0.0222(10) 0.0236(13) 0.0248(10) -0.0019(9) 0.0011(8) -0.0022(9)
C14 0.0277(11) 0.0226(13) 0.0270(10) 0.0012(9) 0.0043(8) -0.0018(9)
C15 0.0297(11) 0.0258(14) 0.0317(11) -0.0025(10) 0.0043(9) 0.0032(10)
C16 0.0278(11) 0.0358(15) 0.0271(11) -0.0049(10) 0.0075(9) -0.0022(10)
C17 0.0332(12) 0.0321(15) 0.0258(11) 0.0032(10) 0.0046(9) -0.0052(10)
C18 0.0270(11) 0.0237(14) 0.0262(10) 0.0012(9) -0.0013(8) -0.0003(9)
C19 0.0248(10) 0.0249(14) 0.0330(11) 0.0015(10) 0.0067(9) 0.0003(9)
C20 0.0309(11) 0.0279(14) 0.0192(9) 0.0020(9) 0.0023(8) 0.0012(10)
C21 0.0345(12) 0.0258(14) 0.0283(11) -0.0031(10) 0.0023(9) -0.0027(10)
C22 0.0315(12) 0.0330(15) 0.0342(12) -0.0039(11) 0.0039(10) 0.0030(10)
C23 0.0293(11) 0.0382(16) 0.0332(12) 0.0013(11) -0.0001(9) -0.0022(11)
C24 0.0388(13) 0.0308(15) 0.0295(11) -0.0006(10) 0.0000(10) -0.0053(11)
C25 0.0381(13) 0.0258(14) 0.0246(10) -0.0011(9) 0.0031(9) 0.0008(10)
C26 0.0336(12) 0.0483(17) 0.0242(10) 0.0081(11) 0.0063(9) -0.0016(12)
C27 0.0329(12) 0.0392(15) 0.0200(10) -0.0033(10) 0.0052(8) 0.0016(11)

loop_
_atom_type_symbol
_atom_type_description
_atom_type_scat_dispersion_real
_atom_type_scat_dispersion_imag
_atom_type_scat_source
C C 0.0181 0.0091 'International Tables Vol C Tables 4.2.6.8 and 6.1.1.4'
H H 0.0000 0.0000 'International Tables Vol C Tables 4.2.6.8 and 6.1.1.4'
N N 0.0311 0.0180 'International Tables Vol C Tables 4.2.6.8 and 6.1.1.4'
Cu Cu -1.9646 0.5888 'International Tables Vol C Tables 4.2.6.8 and 6.1.1.4'

loop_
_geom_angle_atom_site_label_1
_geom_angle_atom_site_label_2
_geom_angle_atom_site_label_3
_geom_angle
_geom_angle_publ_flag
N1 CU1 N2 99.99(8) y
N1 CU1 C26 151.87(10) y
N2 CU1 C26 108.09(9) y
N1 CU1 C27 111.33(9) y
N2 CU1 C27 148.28(9) y
C26 CU1 C27 40.57(11) y
C2 N1 C12 118.74(18) y
C2 N1 CU1 121.03(15) y
C12 N1 CU1 120.20(13) y
C4 N2 C19 119.03(18) y
C4 N2 CU1 121.08(16) y
C19 N2 CU1 119.71(14) y
C2 C1 H1A 109.5 ?
C2 C1 H1B 109.5 ?
H1A C1 H1B 109.5 ?
C2 C1 H1C 109.5 ?
H1A C1 H1C 109.5 ?
H1B C1 H1C 109.5 ?
N1 C2 C3 123.9(2) y
N1 C2 C1 119.8(2) y
C3 C2 C1 116.34(18) y
C4 C3 C2 129.7(2) y
C4 C3 H3A 115.2 ?
C2 C3 H3A 115.2 ?
N2 C4 C3 123.6(2) y
N2 C4 C5 120.6(2) y
C3 C4 C5 115.80(19) y
C4 C5 H5A 109.5 ?
C4 C5 H5B 109.5 ?
H5A C5 H5B 109.5 ?
C4 C5 H5C 109.5 ?
H5A C5 H5C 109.5 ?
H5B C5 H5C 109.5 ?
C11 C6 C7 118.6(2) y
C11 C6 C12 118.4(2) y
C7 C6 C12 122.9(2) y
C6 C7 C8 120.4(2) y
C6 C7 H7A 119.8 ?
C8 C7 H7A 119.8 ?
C9 C8 C7 120.1(2) y
C9 C8 H8A 119.9 ?
C7 C8 H8A 119.9 ?
C8 C9 C10 119.9(2) y
C8 C9 H9A 120 ?
C10 C9 H9A 120 ?
C9 C10 C11 119.8(2) y
C9 C10 H10A 120.1 ?
C11 C10 H10A 120.1 ?
C10 C11 C6 121.1(2) y
C10 C11 H11A 119.5 ?
C6 C11 H11A 119.5 ?
N1 C12 C6 114.39(19) y
N1 C12 H12A 108.7 ?
C6 C12 H12A 108.7 ?
N1 C12 H12B 108.7 ?
C6 C12 H12B 108.7 ?
H12A C12 H12B 107.6 ?
C14 C13 C18 118.6(2) y
C14 C13 C19 122.4(2) y
C18 C13 C19 118.9(2) y
C13 C14 C15 120.3(2) y
C13 C14 H14A 119.9 ?
C15 C14 H14A 119.9 ?
C16 C15 C14 120.8(2) y
C16 C15 H15A 119.6 ?
C14 C15 H15A 119.6 ?
C15 C16 C17 119.3(2) y
C15 C16 H16A 120.4 ?
C17 C16 H16A 120.4 ?
C18 C17 C16 120.2(2) y
C18 C17 H17A 119.9 ?
C16 C17 H17A 119.9 ?
C17 C18 C13 120.9(2) y
C17 C18 H18A 119.6 ?
C13 C18 H18A 119.6 ?
N2 C19 C13 114.63(19) y
N2 C19 H19A 108.6 ?
C13 C19 H19A 108.6 ?
N2 C19 H19B 108.6 ?
C13 C19 H19B 108.6 ?
H19A C19 H19B 107.6 ?
C25 C20 C21 118.0(2) y
C25 C20 C27 119.6(2) y
C21 C20 C27 122.3(2) y
C22 C21 C20 120.8(2) y
C22 C21 H21A 119.6 ?
C20 C21 H21A 119.6 ?
C21 C22 C23 120.4(2) y
C21 C22 H22A 119.8 ?
C23 C22 H22A 119.8 ?
C24 C23 C22 119.5(2) y
C24 C23 H23A 120.2 ?
C22 C23 H23A 120.2 ?
C23 C24 C25 120.0(2) y
C23 C24 H24A 120 ?
C25 C24 H24A 120 ?
C24 C25 C20 121.2(2) y
C24 C25 H25A 119.4 ?
C20 C25 H25A 119.4 ?
C27 C26 CU1 71.64(13) y
C27 C26 H26A 116.4 ?
CU1 C26 H26A 116.4 ?
C27 C26 H26B 116.4 ?
CU1 C26 H26B 116.4 ?
H26A C26 H26B 113.4 ?
C26 C27 C20 125.1(2) y
C26 C27 CU1 67.79(13) y
C20 C27 CU1 114.95(14) y
C26 C27 H27A 113.6 ?
C20 C27 H27A 113.6 ?
CU1 C27 H27A 113.6 ?

loop_
_geom_bond_atom_site_label_1
_geom_bond_atom_site_label_2
_geom_bond_distance
_geom_bond_publ_flag
Cu1 N1 1.9165(18) y
Cu1 N2 1.9194(18) y
Cu1 C26 1.972(2) y
Cu1 C27 2.022(2) y
N1 C2 1.327(3) y
N1 C12 1.462(3) y
N2 C4 1.328(3) y
N2 C19 1.466(3) y
C1 C2 1.514(3) y
C1 H1a 0.98 ?
C1 H1b 0.98 ?
C1 H1c 0.98 ?
C2 C3 1.405(3) y
C3 C4 1.403(3) y
C3 H3a 0.95 ?
C4 C5 1.520(3) y
C5 H5a 0.98 ?
C5 H5b 0.98 ?
C5 H5c 0.98 ?
C6 C11 1.386(3) y
C6 C7 1.387(3) y
C6 C12 1.524(3) y
C7 C8 1.394(3) y
C7 H7a 0.95 ?
C8 C9 1.376(4) y
C8 H8a 0.95 ?
C9 C10 1.383(4) y
C9 H9a 0.95 ?
C10 C11 1.384(3) y
C10 H10a 0.95 ?
C11 H11a 0.95 ?
C12 H12a 0.99 ?
C12 H12b 0.99 ?
C13 C14 1.391(3) y
C13 C18 1.392(3) y
C13 C19 1.520(3) y
C14 C15 1.392(3) y
C14 H14a 0.95 ?
C15 C16 1.378(3) y
C15 H15a 0.95 ?
C16 C17 1.387(3) y
C16 H16a 0.95 ?
C17 C18 1.386(3) y
C17 H17a 0.95 ?
C18 H18a 0.95 ?
C19 H19a 0.99 ?
C19 H19b 0.99 ?
C20 C25 1.389(3) y
C20 C21 1.396(3) y
C20 C27 1.483(3) y
C21 C22 1.377(3) y
C21 H21a 0.95 ?
C22 C23 1.385(4) y
C22 H22a 0.95 ?
C23 C24 1.380(4) y
C23 H23a 0.95 ?
C24 C25 1.383(3) y
C24 H24a 0.95 ?
C25 H25a 0.95 ?
C26 C27 1.385(4) y
C26 H26a 0.99 ?
C26 H26b 0.99 ?
C27 H27a 1 ?
